data_7216856
loop_
_publ_author_name
'Hu, Ting'
'Yang, Jin'
'Mak, Thomas C. W.'

_publ_section_title
;
 Assembly of organometallic networks with multinuclear
 silver(i)--ethynediide supramolecular synthon, trifluoroacetate and
 ligands derived from isomeric dicyanobenzenes
;
_journal_issue 28
_journal_name_full CrystEngComm
_journal_page_first 6316
_journal_paper_doi 10.1039/c3ce41671b
_journal_volume 16
_journal_year 2014
_chemical_formula_sum 'C56 H20 Ag16 F18 N4 O24'
_chemical_formula_weight 3200.68
_chemical_name_systematic
; 
 ? 
;
_space_group_IT_number 14
_symmetry_cell_setting monoclinic
_symmetry_space_group_name_Hall '-P 2yn'
_symmetry_space_group_name_H-M 'P 1 21/n 1'
_atom_sites_solution_hydrogens geom
_atom_sites_solution_primary direct
_atom_sites_solution_secondary difmap
_audit_creation_method SHELXL-97
_cell_angle_alpha 90.00
_cell_angle_beta 109.776(2)
_cell_angle_gamma 90.00
_cell_formula_units_Z 4
_cell_length_a 27.310(3)
_cell_length_b 8.4645(8)
_cell_length_c 32.750(3)
_cell_measurement_reflns_used 126998
_cell_measurement_temperature 296(2)
_cell_measurement_theta_max 27.964
_cell_measurement_theta_min 2.383
_cell_volume 7124.2(12)
_computing_cell_refinement SAINT(Bruker,2001)
_computing_data_collection APEX2(Bruker,2003)
_computing_data_reduction APEX2(Bruker,2003)
_computing_structure_refinement 'SHELXL-97 (Sheldrick, 2008)'
_computing_structure_solution 'SHELXS-97 (Sheldrick, 2008)'
_diffrn_ambient_temperature 296(2)
_diffrn_measured_fraction_theta_full 0.995
_diffrn_measured_fraction_theta_max 0.995
_diffrn_radiation_monochromator graphite
_diffrn_radiation_source 'fine-focus sealed tube'
_diffrn_radiation_type MoK\a
_diffrn_radiation_wavelength 0.71073
_diffrn_reflns_av_R_equivalents 0.1495
_diffrn_reflns_av_sigmaI/netI 0.0857
_diffrn_reflns_limit_h_max 35
_diffrn_reflns_limit_h_min -35
_diffrn_reflns_limit_k_max 11
_diffrn_reflns_limit_k_min -11
_diffrn_reflns_limit_l_max 43
_diffrn_reflns_limit_l_min -43
_diffrn_reflns_number 107180
_diffrn_reflns_theta_full 28.03
_diffrn_reflns_theta_max 28.03
_diffrn_reflns_theta_min 0.84
_exptl_absorpt_coefficient_mu 4.413
_exptl_absorpt_correction_T_max 0.6195
_exptl_absorpt_correction_T_min 0.5039
_exptl_absorpt_correction_type multi-scan
_exptl_absorpt_process_details SADABS
_exptl_crystal_colour colorless
_exptl_crystal_density_diffrn 2.984
_exptl_crystal_density_method 'not measured'
_exptl_crystal_description prism
_exptl_crystal_F_000 5960
_exptl_crystal_size_max 0.18
_exptl_crystal_size_mid 0.12
_exptl_crystal_size_min 0.12
_refine_diff_density_max 5.070
_refine_diff_density_min -4.776
_refine_diff_density_rms 0.602
_refine_ls_extinction_method none
_refine_ls_goodness_of_fit_ref 1.114
_refine_ls_hydrogen_treatment constr
_refine_ls_matrix_type full
_refine_ls_number_parameters 1090
_refine_ls_number_reflns 17155
_refine_ls_number_restraints 43
_refine_ls_restrained_S_all 1.118
_refine_ls_R_factor_all 0.1059
_refine_ls_R_factor_gt 0.0854
_refine_ls_shift/su_max 0.009
_refine_ls_shift/su_mean 0.000
_refine_ls_structure_factor_coef Fsqd
_refine_ls_weighting_details 'calc w=1/[\s^2^(Fo^2^)+(0.1435P)^2^+46.9874P] where P=(Fo^2^+2Fc^2^)/3'
_refine_ls_weighting_scheme calc
_refine_ls_wR_factor_gt 0.2163
_refine_ls_wR_factor_ref 0.2364
_reflns_number_gt 13555
_reflns_number_total 17155
_reflns_threshold_expression >2sigma(I)
_cod_data_source_file c3ce41671b.txt
_cod_data_source_block 6
_cod_depositor_comments
;
The following automatic conversions were performed:

'_symmetry_cell_setting' value 'Monoclinic' changed to 'monoclinic'
according to
/usr/data/users/saulius/crontab/automatic-downloads/rss-feeds/RSC/lib/dictionaries/cif_core.dic
dictionary named 'cif_core.dic' version 2.4.2 from 2011-04-26.

Automatic conversion script
Id: cif_fix_values 2281 2013-09-26 08:29:07Z andrius 
;
_cod_original_cell_volume 7124.4(12)
_cod_original_sg_symbol_H-M P21/n
_cod_database_code 7216856

loop_
_symmetry_equiv_pos_as_xyz
'x, y, z'
'-x+1/2, y+1/2, -z+1/2'
'-x, -y, -z'
'x-1/2, -y-1/2, z-1/2'

loop_
_atom_site_label
_atom_site_type_symbol
_atom_site_fract_x
_atom_site_fract_y
_atom_site_fract_z
_atom_site_U_iso_or_equiv
_atom_site_adp_type
_atom_site_occupancy
_atom_site_symmetry_multiplicity
_atom_site_calc_flag
_atom_site_refinement_flags
F9' F -0.2405(11) 0.744(4) 0.4552(9) 0.100(8) Uani 0.50 1 d PU
F11' F 0.3251(11) 0.596(3) 0.0680(9) 0.086(7) Uani 0.50 1 d PU
F10' F 0.2498(15) 0.645(5) 0.0378(11) 0.125(10) Uani 0.50 1 d PU
Ag1 Ag -0.32766(3) 0.71302(8) 0.28089(2) 0.01939(17) Uani 1 1 d .
Ag2 Ag -0.34506(3) 0.71679(9) 0.19195(2) 0.02355(18) Uani 1 1 d .
Ag3 Ag -0.34784(3) 1.03592(9) 0.23509(3) 0.02275(18) Uani 1 1 d .
Ag4 Ag -0.25857(4) 0.99474(9) 0.31595(2) 0.0278(2) Uani 1 1 d .
Ag5 Ag -0.20702(3) 0.66879(9) 0.32221(2) 0.02636(19) Uani 1 1 d .
Ag6 Ag -0.22126(3) 0.86607(8) 0.23076(3) 0.02439(18) Uani 1 1 d .
Ag7 Ag -0.15860(5) 0.85079(18) 0.14529(4) 0.0573(3) Uani 1 1 d .
Ag8 Ag -0.06550(5) 0.85684(18) 0.34579(3) 0.0571(3) Uani 1 1 d .
Ag9 Ag 0.05742(5) 0.79363(17) 0.14907(4) 0.0564(3) Uani 1 1 d .
Ag10 Ag 0.15735(4) 0.81374(15) 0.35248(4) 0.0480(3) Uani 1 1 d .
Ag11 Ag 0.19289(4) 0.62063(9) 0.17859(3) 0.0301(2) Uani 1 1 d .
Ag12 Ag 0.25795(4) 0.93864(9) 0.18143(2) 0.0289(2) Uani 1 1 d .
Ag13 Ag 0.35133(3) 0.96333(9) 0.25395(3) 0.02301(18) Uani 1 1 d .
Ag14 Ag 0.33697(3) 0.66152(10) 0.30133(3) 0.02638(19) Uani 1 1 d .
Ag15 Ag 0.22216(3) 0.80824(8) 0.26762(3) 0.02025(17) Uani 1 1 d .
Ag16 Ag 0.31643(3) 0.63689(8) 0.21161(2) 0.02131(17) Uani 1 1 d .
C1 C -0.2784(4) 0.6446(11) 0.2458(3) 0.0217(19) Uani 1 1 d .
C2 C -0.2341(4) 0.5939(10) 0.2510(3) 0.0193(18) Uani 1 1 d .
C3 C 0.2329(4) 1.0805(11) 0.2525(3) 0.0190(18) Uani 1 1 d .
C4 C 0.2731(4) 1.0284(10) 0.2493(3) 0.0207(19) Uani 1 1 d .
C5 C -0.4319(4) 0.9325(13) 0.1416(3) 0.025(2) Uani 1 1 d .
C6 C -0.4742(5) 0.9729(16) 0.0993(4) 0.039(3) Uani 1 1 d .
C7 C -0.4029(4) 0.9371(11) 0.3015(3) 0.023(2) Uani 1 1 d .
C8 C -0.4379(5) 0.9678(12) 0.3295(4) 0.032(2) Uani 1 1 d .
C9 C -0.2868(4) 0.7657(12) 0.3807(3) 0.024(2) Uani 1 1 d .
C10 C -0.2914(6) 0.7464(14) 0.4256(4) 0.038(3) Uani 1 1 d .
C11 C 0.2858(4) 0.7153(13) 0.1151(4) 0.028(2) Uani 1 1 d .
C12 C 0.2897(8) 0.7066(15) 0.0691(5) 0.057(4) Uani 1 1 d U
C13 C 0.4163(4) 0.7911(13) 0.2071(4) 0.030(2) Uani 1 1 d .
C14 C 0.4618(6) 0.7921(17) 0.1887(6) 0.053(4) Uani 1 1 d .
C15 C 0.4266(4) 0.8876(14) 0.3493(4) 0.031(2) Uani 1 1 d .
C16 C 0.4664(5) 0.9177(16) 0.3955(4) 0.039(3) Uani 1 1 d .
C17 C -0.2823(4) 0.8346(11) 0.1312(3) 0.0218(19) Uani 1 1 d .
C18 C -0.2977(4) 0.8200(11) 0.0830(3) 0.0207(19) Uani 1 1 d .
C19 C -0.3352(4) 0.9270(12) 0.0561(4) 0.031(2) Uani 1 1 d .
H19 H -0.3489 1.0064 0.0686 0.037 Uiso 1 1 calc R
C20 C -0.3513(5) 0.9129(14) 0.0114(4) 0.034(2) Uani 1 1 d .
H20 H -0.3745 0.9853 -0.0063 0.041 Uiso 1 1 calc R
C21 C -0.2785(4) 0.7003(12) 0.0646(4) 0.025(2) Uani 1 1 d .
H21 H -0.2543 0.6300 0.0822 0.030 Uiso 1 1 calc R
C22 C -0.2952(4) 0.6834(13) 0.0196(4) 0.029(2) Uani 1 1 d .
H22 H -0.2818 0.6028 0.0071 0.034 Uiso 1 1 calc R
C23 C -0.3319(4) 0.7872(12) -0.0067(3) 0.026(2) Uani 1 1 d .
C24 C -0.3469(4) 0.7662(14) -0.0524(4) 0.031(2) Uani 1 1 d .
C25 C -0.1528(4) 0.9035(12) 0.3911(3) 0.0223(19) Uani 1 1 d .
C26 C -0.1203(4) 0.9495(12) 0.4375(3) 0.023(2) Uani 1 1 d .
C27 C -0.1203(5) 0.8535(12) 0.4715(4) 0.031(2) Uani 1 1 d .
H27 H -0.1414 0.7642 0.4661 0.037 Uiso 1 1 calc R
C28 C -0.0891(5) 0.8888(14) 0.5139(4) 0.035(3) Uani 1 1 d .
H28 H -0.0892 0.8249 0.5369 0.042 Uiso 1 1 calc R
C29 C -0.0901(4) 1.0852(14) 0.4447(4) 0.033(2) Uani 1 1 d .
H29 H -0.0910 1.1500 0.4215 0.040 Uiso 1 1 calc R
C30 C -0.0587(4) 1.1244(13) 0.4864(4) 0.031(2) Uani 1 1 d .
H30 H -0.0387 1.2160 0.4915 0.038 Uiso 1 1 calc R
C31 C -0.0575(4) 1.0238(13) 0.5207(4) 0.032(2) Uani 1 1 d .
C32 C -0.0237(5) 1.0587(14) 0.5632(4) 0.036(3) Uani 1 1 d .
C33 C 0.1503(4) 0.8663(11) 0.1100(3) 0.0217(19) Uani 1 1 d .
C34 C 0.1173(4) 0.9222(11) 0.0649(3) 0.024(2) Uani 1 1 d .
C35 C 0.0940(4) 1.0688(13) 0.0593(4) 0.031(2) Uani 1 1 d .
H35 H 0.0991 1.1358 0.0829 0.037 Uiso 1 1 calc R
C36 C 0.0627(4) 1.1153(13) 0.0179(4) 0.034(3) Uani 1 1 d .
H36 H 0.0448 1.2106 0.0142 0.041 Uiso 1 1 calc R
C37 C 0.1131(5) 0.8245(13) 0.0292(4) 0.037(3) Uani 1 1 d .
H37 H 0.1295 0.7267 0.0334 0.045 Uiso 1 1 calc R
C38 C 0.0840(5) 0.8750(14) -0.0128(4) 0.035(3) Uani 1 1 d .
H38 H 0.0817 0.8141 -0.0371 0.042 Uiso 1 1 calc R
C39 C 0.0582(4) 1.0235(13) -0.0168(4) 0.034(3) Uani 1 1 d .
C40 C 0.0271(5) 1.0737(17) -0.0596(4) 0.041(3) Uani 1 1 d .
C41 C 0.2817(4) 0.7887(11) 0.3681(3) 0.023(2) Uani 1 1 d .
C42 C 0.2951(4) 0.7833(11) 0.4158(3) 0.0202(18) Uani 1 1 d .
C43 C 0.2768(4) 0.6587(12) 0.4344(3) 0.024(2) Uani 1 1 d .
H43 H 0.2537 0.5856 0.4168 0.029 Uiso 1 1 calc R
C44 C 0.2926(4) 0.6440(12) 0.4785(4) 0.027(2) Uani 1 1 d .
H44 H 0.2809 0.5600 0.4911 0.033 Uiso 1 1 calc R
C45 C 0.3294(5) 0.8953(12) 0.4416(4) 0.031(2) Uani 1 1 d .
H45 H 0.3421 0.9764 0.4288 0.037 Uiso 1 1 calc R
C46 C 0.3442(5) 0.8846(12) 0.4864(4) 0.029(2) Uani 1 1 d .
H46 H 0.3655 0.9612 0.5040 0.035 Uiso 1 1 calc R
C47 C 0.3265(4) 0.7557(12) 0.5047(3) 0.023(2) Uani 1 1 d .
C48 C 0.3428(4) 0.7362(14) 0.5513(4) 0.030(2) Uani 1 1 d .
C49 C -0.1066(4) 0.8856(11) 0.2471(3) 0.0219(19) Uani 1 1 d .
C50 C -0.0517(4) 0.8795(11) 0.2472(3) 0.0212(19) Uani 1 1 d .
C51 C -0.0357(4) 0.9752(11) 0.2201(3) 0.024(2) Uani 1 1 d .
H51 H -0.0590 1.0468 0.2022 0.029 Uiso 1 1 calc R
C52 C 0.0152(4) 0.9667(11) 0.2189(3) 0.025(2) Uani 1 1 d .
H52 H 0.0253 1.0314 0.2001 0.030 Uiso 1 1 calc R
C53 C -0.0151(4) 0.7732(11) 0.2753(4) 0.024(2) Uani 1 1 d .
H53 H -0.0250 0.7099 0.2943 0.029 Uiso 1 1 calc R
C54 C 0.0349(4) 0.7636(11) 0.2743(4) 0.024(2) Uani 1 1 d .
H54 H 0.0582 0.6925 0.2924 0.029 Uiso 1 1 calc R
C55 C 0.0511(4) 0.8590(12) 0.2464(4) 0.025(2) Uani 1 1 d .
C56 C 0.1057(5) 0.8432(11) 0.2459(4) 0.028(2) Uani 1 1 d .
F1 F -0.4530(4) 1.0554(18) 0.0741(3) 0.088(4) Uani 1 1 d .
F2 F -0.4977(4) 0.8509(12) 0.0763(3) 0.079(4) Uani 1 1 d .
F3 F -0.5111(3) 1.0684(10) 0.1031(3) 0.049(2) Uani 1 1 d .
F4 F -0.4549(4) 1.1149(10) 0.3274(3) 0.068(3) Uani 1 1 d .
F5 F -0.4781(4) 0.8778(14) 0.3194(4) 0.079(4) Uani 1 1 d .
F6 F -0.4106(4) 0.9466(13) 0.3714(3) 0.065(3) Uani 1 1 d .
F7 F -0.3017(6) 0.8705(12) 0.4435(3) 0.084(4) Uani 1 1 d .
F8 F -0.3275(9) 0.650(2) 0.4262(5) 0.169(10) Uani 1 1 d .
F9 F -0.2590(7) 0.642(2) 0.4489(5) 0.045(4) Uani 0.50 1 d PU
F10 F 0.2378(7) 0.743(2) 0.0404(5) 0.053(4) Uani 0.50 1 d PU
F11 F 0.2886(8) 0.5612(17) 0.0554(4) 0.041(3) Uani 0.50 1 d PU
F12 F 0.3113(7) 0.8150(17) 0.0585(4) 0.114(6) Uani 1 1 d .
F13 F 0.4529(7) 0.891(2) 0.1583(5) 0.131(5) Uani 1 1 d U
F14 F 0.4751(5) 0.6586(14) 0.1797(5) 0.105(5) Uani 1 1 d .
F15 F 0.5033(5) 0.849(2) 0.2136(7) 0.167(9) Uani 1 1 d .
F16 F 0.5017(3) 1.0250(10) 0.3980(3) 0.050(2) Uani 1 1 d .
F17 F 0.4944(4) 0.7887(13) 0.4099(4) 0.078(3) Uani 1 1 d .
F18 F 0.4422(3) 0.9490(15) 0.4230(3) 0.067(3) Uani 1 1 d .
N1 N -0.3574(4) 0.7497(15) -0.0896(4) 0.043(3) Uani 1 1 d .
N2 N 0.0055(5) 1.0805(14) 0.5981(4) 0.049(3) Uani 1 1 d .
N3 N 0.0006(5) 1.1187(15) -0.0918(4) 0.051(3) Uani 1 1 d .
N4 N 0.3538(4) 0.7151(14) 0.5874(3) 0.039(2) Uani 1 1 d .
O1 O -0.4152(3) 1.0454(9) 0.1674(3) 0.0323(18) Uani 1 1 d .
O2 O -0.4206(3) 0.7893(9) 0.1466(3) 0.0308(17) Uani 1 1 d .
O3 O -0.3900(4) 1.0561(9) 0.2847(3) 0.038(2) Uani 1 1 d .
O4 O -0.3916(3) 0.7978(9) 0.3002(3) 0.0307(17) Uani 1 1 d .
O5 O -0.2824(3) 0.9068(9) 0.3705(2) 0.0296(16) Uani 1 1 d .
O6 O -0.2897(3) 0.6443(8) 0.3587(3) 0.0314(17) Uani 1 1 d .
O7 O 0.2820(4) 0.8509(9) 0.1274(3) 0.037(2) Uani 1 1 d .
O8 O 0.2875(3) 0.5869(9) 0.1352(3) 0.0328(17) Uani 1 1 d .
O9 O 0.3903(3) 0.6717(9) 0.1998(3) 0.0334(18) Uani 1 1 d .
O10 O 0.4133(4) 0.9096(11) 0.2278(4) 0.047(2) Uani 1 1 d .
O11 O 0.4101(3) 1.0169(10) 0.3282(3) 0.0340(18) Uani 1 1 d .
O12 O 0.4153(3) 0.7528(10) 0.3391(3) 0.040(2) Uani 1 1 d .
O13 O -0.3137(3) 0.9023(8) 0.1467(3) 0.0275(16) Uani 1 1 d .
O14 O -0.2396(3) 0.7745(8) 0.1544(2) 0.0252(15) Uani 1 1 d .
O15 O -0.1681(4) 0.7618(9) 0.3865(3) 0.041(2) Uani 1 1 d .
O16 O -0.1633(4) 1.0045(11) 0.3614(3) 0.040(2) Uani 1 1 d .
O17 O 0.1570(4) 0.7213(9) 0.1141(3) 0.044(2) Uani 1 1 d .
O18 O 0.1683(3) 0.9665(9) 0.1384(3) 0.0317(17) Uani 1 1 d .
O19 O 0.2383(3) 0.7300(8) 0.3439(2) 0.0267(15) Uani 1 1 d .
O20 O 0.3144(3) 0.8511(8) 0.3521(3) 0.0295(17) Uani 1 1 d .
O21 O -0.1416(3) 0.9290(8) 0.2130(2) 0.0248(15) Uani 1 1 d .
O22 O -0.1173(3) 0.8436(10) 0.2797(2) 0.0307(17) Uani 1 1 d .
O23 O 0.1143(4) 0.8671(11) 0.2112(3) 0.041(2) Uani 1 1 d .
O24 O 0.1415(3) 0.8126(10) 0.2803(3) 0.0321(17) Uani 1 1 d .

loop_
_atom_site_aniso_label
_atom_site_aniso_U_11
_atom_site_aniso_U_22
_atom_site_aniso_U_33
_atom_site_aniso_U_23
_atom_site_aniso_U_13
_atom_site_aniso_U_12
F9' 0.096(11) 0.118(12) 0.085(11) 0.003(9) 0.029(8) 0.003(9)
F11' 0.101(11) 0.091(11) 0.083(10) -0.002(8) 0.053(8) 0.020(8)
F10' 0.122(12) 0.133(13) 0.113(12) -0.011(9) 0.032(8) -0.021(9)
Ag1 0.0234(4) 0.0168(3) 0.0222(4) -0.0020(2) 0.0132(3) -0.0014(2)
Ag2 0.0217(4) 0.0295(4) 0.0187(4) -0.0001(3) 0.0059(3) 0.0049(3)
Ag3 0.0171(4) 0.0250(4) 0.0259(4) 0.0002(3) 0.0069(3) -0.0012(3)
Ag4 0.0450(5) 0.0193(3) 0.0159(4) 0.0024(3) 0.0060(3) -0.0066(3)
Ag5 0.0369(5) 0.0223(4) 0.0173(4) -0.0037(3) 0.0059(3) -0.0012(3)
Ag6 0.0249(4) 0.0142(3) 0.0375(5) -0.0023(3) 0.0150(3) -0.0016(3)
Ag7 0.0432(6) 0.0982(10) 0.0387(6) -0.0289(6) 0.0247(5) -0.0139(6)
Ag8 0.0421(6) 0.0981(10) 0.0230(5) -0.0129(5) 0.0004(4) -0.0068(6)
Ag9 0.0449(6) 0.0838(9) 0.0299(5) 0.0092(5) -0.0013(5) 0.0047(6)
Ag10 0.0458(6) 0.0700(7) 0.0382(6) 0.0035(5) 0.0273(5) -0.0021(5)
Ag11 0.0418(5) 0.0223(4) 0.0188(4) 0.0044(3) 0.0007(3) -0.0011(3)
Ag12 0.0423(5) 0.0222(4) 0.0170(4) -0.0031(3) 0.0031(3) 0.0087(3)
Ag13 0.0166(3) 0.0225(3) 0.0299(4) -0.0013(3) 0.0079(3) 0.0002(3)
Ag14 0.0211(4) 0.0373(4) 0.0207(4) -0.0014(3) 0.0070(3) -0.0066(3)
Ag15 0.0209(4) 0.0121(3) 0.0316(4) 0.0011(3) 0.0138(3) 0.0010(2)
Ag16 0.0279(4) 0.0166(3) 0.0254(4) 0.0022(3) 0.0169(3) 0.0007(3)
C1 0.027(5) 0.019(4) 0.022(5) 0.002(3) 0.012(4) -0.002(4)
C2 0.024(5) 0.013(4) 0.022(5) 0.004(3) 0.010(4) -0.004(3)
C3 0.018(4) 0.020(4) 0.021(5) -0.002(3) 0.010(4) -0.006(3)
C4 0.028(5) 0.010(4) 0.025(5) 0.001(3) 0.009(4) 0.001(3)
C5 0.015(5) 0.039(6) 0.019(5) -0.003(4) 0.002(4) 0.005(4)
C6 0.037(7) 0.043(7) 0.032(6) -0.008(5) 0.005(5) 0.012(5)
C7 0.024(5) 0.022(4) 0.025(5) -0.002(4) 0.012(4) -0.003(4)
C8 0.035(6) 0.023(5) 0.042(7) 0.006(4) 0.020(5) 0.005(4)
C9 0.031(5) 0.022(5) 0.020(5) -0.002(4) 0.010(4) -0.007(4)
C10 0.065(9) 0.034(6) 0.019(5) 0.001(4) 0.018(6) -0.001(6)
C11 0.030(6) 0.032(5) 0.029(6) -0.002(4) 0.020(5) 0.006(4)
C12 0.118(13) 0.024(6) 0.054(8) -0.002(5) 0.061(8) 0.005(7)
C13 0.027(6) 0.032(5) 0.042(7) 0.002(5) 0.024(5) 0.005(4)
C14 0.052(9) 0.038(7) 0.090(12) 0.015(7) 0.052(9) 0.006(6)
C15 0.013(5) 0.036(6) 0.044(7) -0.004(5) 0.008(5) -0.002(4)
C16 0.030(6) 0.050(7) 0.035(7) 0.008(5) 0.010(5) -0.015(5)
C17 0.025(5) 0.021(4) 0.017(5) -0.001(3) 0.004(4) -0.009(4)
C18 0.031(5) 0.017(4) 0.020(5) 0.000(3) 0.016(4) 0.000(4)
C19 0.031(6) 0.022(5) 0.042(7) 0.000(4) 0.016(5) 0.007(4)
C20 0.038(6) 0.029(5) 0.038(7) 0.003(5) 0.017(5) 0.006(5)
C21 0.022(5) 0.023(5) 0.029(5) 0.001(4) 0.006(4) -0.001(4)
C22 0.027(5) 0.025(5) 0.037(6) -0.010(4) 0.015(5) 0.002(4)
C23 0.031(6) 0.027(5) 0.024(5) 0.003(4) 0.016(4) -0.004(4)
C24 0.029(6) 0.037(6) 0.029(6) 0.002(4) 0.013(5) 0.003(4)
C25 0.019(5) 0.026(5) 0.020(5) 0.000(4) 0.004(4) 0.004(4)
C26 0.022(5) 0.026(5) 0.020(5) -0.007(4) 0.006(4) 0.003(4)
C27 0.035(6) 0.017(4) 0.035(6) 0.003(4) 0.004(5) 0.000(4)
C28 0.041(7) 0.031(5) 0.026(6) -0.001(4) 0.002(5) 0.006(5)
C29 0.027(6) 0.034(6) 0.034(6) 0.003(5) 0.006(5) 0.003(4)
C30 0.019(5) 0.026(5) 0.042(7) -0.009(4) 0.000(5) -0.006(4)
C31 0.026(5) 0.031(5) 0.032(6) -0.011(4) 0.000(5) 0.008(4)
C32 0.038(7) 0.035(6) 0.030(6) -0.013(5) 0.007(5) 0.002(5)
C33 0.021(5) 0.022(4) 0.021(5) 0.000(4) 0.005(4) -0.002(4)
C34 0.027(5) 0.016(4) 0.025(5) 0.003(4) 0.003(4) -0.008(4)
C35 0.031(6) 0.030(5) 0.034(6) 0.000(4) 0.015(5) -0.001(4)
C36 0.014(5) 0.031(5) 0.050(7) 0.014(5) 0.002(5) 0.013(4)
C37 0.049(7) 0.020(5) 0.033(6) 0.003(4) 0.002(5) 0.004(5)
C38 0.044(7) 0.032(6) 0.025(6) 0.000(4) 0.007(5) 0.001(5)
C39 0.023(5) 0.028(5) 0.042(7) 0.014(5) -0.001(5) -0.009(4)
C40 0.025(6) 0.054(8) 0.037(7) 0.016(6) 0.001(5) -0.009(5)
C41 0.026(5) 0.017(4) 0.023(5) 0.000(4) 0.008(4) 0.005(4)
C42 0.021(5) 0.020(4) 0.020(5) 0.004(3) 0.009(4) 0.009(3)
C43 0.024(5) 0.022(4) 0.025(5) 0.001(4) 0.008(4) -0.003(4)
C44 0.024(5) 0.023(5) 0.037(6) 0.005(4) 0.014(5) -0.005(4)
C45 0.054(7) 0.016(4) 0.029(6) 0.003(4) 0.021(5) -0.001(4)
C46 0.042(6) 0.018(4) 0.030(6) -0.002(4) 0.015(5) -0.001(4)
C47 0.025(5) 0.030(5) 0.019(5) 0.003(4) 0.013(4) 0.003(4)
C48 0.028(6) 0.037(6) 0.030(6) 0.001(4) 0.017(5) -0.002(4)
C49 0.026(5) 0.019(4) 0.023(5) -0.005(3) 0.011(4) -0.004(4)
C50 0.019(5) 0.019(4) 0.026(5) -0.003(4) 0.009(4) -0.003(3)
C51 0.022(5) 0.020(4) 0.028(5) 0.006(4) 0.006(4) 0.003(4)
C52 0.030(5) 0.019(4) 0.031(5) 0.002(4) 0.016(4) -0.001(4)
C53 0.024(5) 0.012(4) 0.039(6) 0.007(4) 0.014(4) 0.003(3)
C54 0.023(5) 0.021(4) 0.034(6) 0.006(4) 0.018(4) 0.004(4)
C55 0.029(5) 0.023(5) 0.030(6) -0.001(4) 0.019(5) -0.003(4)
C56 0.038(6) 0.015(4) 0.040(6) -0.012(4) 0.026(5) -0.005(4)
F1 0.049(6) 0.181(13) 0.031(5) 0.023(6) 0.010(4) 0.006(7)
F2 0.066(6) 0.065(6) 0.062(6) -0.025(5) -0.036(5) 0.014(5)
F3 0.028(4) 0.052(5) 0.055(5) 0.008(4) -0.001(3) 0.014(3)
F4 0.099(7) 0.050(5) 0.092(7) 0.021(5) 0.080(6) 0.037(5)
F5 0.052(6) 0.106(8) 0.108(8) -0.057(7) 0.062(6) -0.037(5)
F6 0.063(6) 0.097(7) 0.044(5) 0.011(5) 0.029(4) 0.024(5)
F7 0.162(12) 0.059(6) 0.051(6) 0.003(4) 0.064(7) 0.029(7)
F8 0.32(3) 0.142(13) 0.120(12) -0.063(10) 0.170(16) -0.150(16)
F9 0.059(8) 0.053(7) 0.029(6) 0.023(5) 0.020(6) 0.033(6)
F10 0.058(8) 0.063(8) 0.032(7) 0.004(6) 0.006(6) 0.019(7)
F11 0.075(8) 0.031(6) 0.020(6) -0.014(5) 0.019(6) 0.010(6)
F12 0.193(15) 0.116(10) 0.075(8) -0.026(7) 0.100(10) -0.074(10)
F13 0.137(9) 0.159(10) 0.135(9) 0.048(7) 0.097(8) 0.016(7)
F14 0.112(10) 0.071(7) 0.187(14) 0.007(8) 0.124(11) 0.021(7)
F15 0.067(9) 0.22(2) 0.26(2) -0.123(18) 0.113(12) -0.068(11)
F16 0.040(4) 0.063(5) 0.045(5) -0.012(4) 0.014(4) -0.029(4)
F17 0.059(6) 0.071(6) 0.074(7) 0.019(5) -0.017(5) 0.002(5)
F18 0.050(5) 0.129(9) 0.026(4) -0.006(5) 0.015(4) -0.016(5)
N1 0.040(6) 0.056(7) 0.038(6) -0.004(5) 0.019(5) 0.005(5)
N2 0.040(6) 0.041(6) 0.054(7) -0.019(5) -0.001(5) 0.006(5)
N3 0.039(6) 0.061(7) 0.044(7) 0.024(6) 0.004(5) -0.003(5)
N4 0.035(6) 0.055(6) 0.024(5) 0.001(4) 0.005(4) -0.006(5)
O1 0.021(4) 0.036(4) 0.035(4) -0.011(3) 0.004(3) 0.003(3)
O2 0.023(4) 0.030(4) 0.036(4) -0.006(3) 0.004(3) 0.003(3)
O3 0.048(5) 0.028(4) 0.052(5) 0.014(4) 0.036(4) 0.010(4)
O4 0.035(4) 0.022(3) 0.046(5) -0.003(3) 0.028(4) 0.000(3)
O5 0.040(5) 0.024(4) 0.028(4) -0.004(3) 0.017(4) -0.007(3)
O6 0.051(5) 0.020(3) 0.025(4) 0.001(3) 0.015(4) -0.007(3)
O7 0.058(6) 0.026(4) 0.034(5) -0.001(3) 0.024(4) 0.006(4)
O8 0.044(5) 0.030(4) 0.025(4) 0.003(3) 0.013(4) 0.003(3)
O9 0.032(4) 0.032(4) 0.043(5) 0.003(3) 0.022(4) 0.000(3)
O10 0.038(5) 0.044(5) 0.075(7) -0.009(5) 0.039(5) -0.009(4)
O11 0.036(4) 0.038(4) 0.030(4) 0.003(3) 0.014(4) 0.001(3)
O12 0.020(4) 0.036(4) 0.062(6) -0.013(4) 0.010(4) -0.003(3)
O13 0.030(4) 0.020(3) 0.038(4) -0.001(3) 0.018(3) 0.003(3)
O14 0.026(4) 0.019(3) 0.028(4) 0.003(3) 0.006(3) 0.000(3)
O15 0.065(6) 0.017(3) 0.024(4) -0.003(3) -0.007(4) 0.003(4)
O16 0.045(5) 0.043(5) 0.027(4) 0.005(4) 0.004(4) -0.018(4)
O17 0.072(7) 0.022(4) 0.021(4) 0.008(3) -0.005(4) -0.005(4)
O18 0.027(4) 0.035(4) 0.029(4) -0.012(3) 0.005(3) 0.009(3)
O19 0.022(4) 0.022(3) 0.034(4) -0.004(3) 0.007(3) -0.001(3)
O20 0.039(5) 0.022(3) 0.035(4) -0.001(3) 0.022(4) -0.002(3)
O21 0.016(3) 0.024(3) 0.028(4) -0.006(3) 0.001(3) 0.006(3)
O22 0.028(4) 0.047(5) 0.019(4) 0.005(3) 0.010(3) 0.004(3)
O23 0.039(5) 0.049(5) 0.043(5) -0.004(4) 0.024(4) -0.012(4)
O24 0.017(4) 0.047(5) 0.033(4) 0.004(4) 0.010(3) 0.007(3)

loop_
_atom_type_symbol
_atom_type_description
_atom_type_scat_dispersion_real
_atom_type_scat_dispersion_imag
_atom_type_scat_source
C C 0.0033 0.0016 'International Tables Vol C Tables 4.2.6.8 and 6.1.1.4'
H H 0.0000 0.0000 'International Tables Vol C Tables 4.2.6.8 and 6.1.1.4'
N N 0.0061 0.0033 'International Tables Vol C Tables 4.2.6.8 and 6.1.1.4'
O O 0.0106 0.0060 'International Tables Vol C Tables 4.2.6.8 and 6.1.1.4'
F F 0.0171 0.0103 'International Tables Vol C Tables 4.2.6.8 and 6.1.1.4'
Ag Ag -0.8971 1.1015 'International Tables Vol C Tables 4.2.6.8 and 6.1.1.4'

loop_
_geom_angle_atom_site_label_1
_geom_angle_atom_site_label_2
_geom_angle_atom_site_label_3
_geom_angle
_geom_angle_site_symmetry_1
_geom_angle_site_symmetry_3
F9 F9' C10 63.2(19) . .
F11 F11' C12 65.7(18) . .
F10 F10' F11 139(4) . .
F10 F10' C12 78(3) . .
F11 F10' C12 61.1(19) . .
C1 Ag1 O4 165.2(4) . .
C1 Ag1 O6 111.8(3) . .
O4 Ag1 O6 82.9(3) . .
C1 Ag1 O21 94.1(3) . 2_445
O4 Ag1 O21 88.3(3) . 2_445
O6 Ag1 O21 74.6(2) . 2_445
C1 Ag1 Ag2 49.7(3) . .
O4 Ag1 Ag2 115.5(2) . .
O6 Ag1 Ag2 160.5(2) . .
O21 Ag1 Ag2 98.49(17) 2_445 .
C1 Ag1 Ag4 89.6(3) . .
O4 Ag1 Ag4 95.1(2) . .
O6 Ag1 Ag4 78.66(17) . .
O21 Ag1 Ag4 152.40(16) 2_445 .
Ag2 Ag1 Ag4 104.61(3) . .
C1 Ag1 Ag3 91.2(3) . .
O4 Ag1 Ag3 79.6(2) . .
O6 Ag1 Ag3 130.88(17) . .
O21 Ag1 Ag3 149.05(16) 2_445 .
Ag2 Ag1 Ag3 62.71(3) . .
Ag4 Ag1 Ag3 57.93(2) . .
C1 Ag1 Ag5 55.6(3) . .
O4 Ag1 Ag5 138.3(2) . .
O6 Ag1 Ag5 60.9(2) . .
O21 Ag1 Ag5 100.24(16) 2_445 .
Ag2 Ag1 Ag5 103.61(3) . .
Ag4 Ag1 Ag5 59.93(3) . .
Ag3 Ag1 Ag5 107.80(3) . .
C1 Ag1 Ag6 48.7(3) . 2_445
O4 Ag1 Ag6 136.4(2) . 2_445
O6 Ag1 Ag6 82.25(18) . 2_445
O21 Ag1 Ag6 48.28(17) 2_445 2_445
Ag2 Ag1 Ag6 79.75(3) . 2_445
Ag4 Ag1 Ag6 121.45(3) . 2_445
Ag3 Ag1 Ag6 138.30(3) . 2_445
Ag5 Ag1 Ag6 62.35(2) . 2_445
C1 Ag2 O2 168.7(3) . .
C1 Ag2 O13 107.5(3) . .
O2 Ag2 O13 81.6(3) . .
C1 Ag2 O16 96.5(3) . 2_445
O2 Ag2 O16 90.9(3) . 2_445
O13 Ag2 O16 84.8(3) . 2_445
C1 Ag2 Ag1 48.9(3) . .
O2 Ag2 Ag1 120.1(2) . .
O13 Ag2 Ag1 130.89(18) . .
O16 Ag2 Ag1 132.8(2) 2_445 .
C1 Ag2 Ag3 91.1(3) . .
O2 Ag2 Ag3 84.3(2) . .
O13 Ag2 Ag3 77.65(17) . .
O16 Ag2 Ag3 162.3(2) 2_445 .
Ag1 Ag2 Ag3 63.26(3) . .
C2 Ag3 O3 124.1(4) 2_455 .
C2 Ag3 O1 127.4(3) 2_455 .
O3 Ag3 O1 104.2(3) . .
C2 Ag3 Ag4 50.4(3) 2_455 .
O3 Ag3 Ag4 80.4(2) . .
O1 Ag3 Ag4 173.62(19) . .
C2 Ag3 Ag5 49.5(3) 2_455 2_455
O3 Ag3 Ag5 153.5(2) . 2_455
O1 Ag3 Ag5 78.1(2) . 2_455
Ag4 Ag3 Ag5 99.82(3) . 2_455
C2 Ag3 Ag2 96.4(2) 2_455 .
O3 Ag3 Ag2 119.3(2) . .
O1 Ag3 Ag2 74.27(19) . .
Ag4 Ag3 Ag2 99.67(3) . .
Ag5 Ag3 Ag2 86.92(3) 2_455 .
C2 Ag3 Ag1 95.5(2) 2_455 .
O3 Ag3 Ag1 76.76(19) . .
O1 Ag3 Ag1 116.3(2) . .
Ag4 Ag3 Ag1 60.02(2) . .
Ag5 Ag3 Ag1 126.53(3) 2_455 .
Ag2 Ag3 Ag1 54.03(2) . .
C2 Ag3 Ag6 47.2(2) 2_455 2_455
O3 Ag3 Ag6 93.6(2) . 2_455
O1 Ag3 Ag6 117.3(2) . 2_455
Ag4 Ag3 Ag6 66.26(2) . 2_455
Ag5 Ag3 Ag6 63.24(3) 2_455 2_455
Ag2 Ag3 Ag6 142.38(3) . 2_455
Ag1 Ag3 Ag6 126.26(3) . 2_455
O5 Ag4 C2 159.2(3) . 2_455
O5 Ag4 O16 93.5(3) . .
C2 Ag4 O16 107.0(3) 2_455 .
O5 Ag4 O14 87.5(3) . 2_455
C2 Ag4 O14 91.0(3) 2_455 2_455
O16 Ag4 O14 84.0(3) . 2_455
O5 Ag4 Ag3 112.5(2) . .
C2 Ag4 Ag3 47.2(2) 2_455 .
O16 Ag4 Ag3 154.1(2) . .
O14 Ag4 Ag3 96.59(16) 2_455 .
O5 Ag4 Ag1 74.07(19) . .
C2 Ag4 Ag1 94.8(2) 2_455 .
O16 Ag4 Ag1 129.6(2) . .
O14 Ag4 Ag1 141.59(17) 2_455 .
Ag3 Ag4 Ag1 62.05(3) . .
O5 Ag4 Ag5 84.1(2) . .
C2 Ag4 Ag5 106.4(2) 2_455 .
O16 Ag4 Ag5 68.4(2) . .
O14 Ag4 Ag5 150.50(17) 2_455 .
Ag3 Ag4 Ag5 112.75(3) . .
Ag1 Ag4 Ag5 61.90(3) . .
O15 Ag5 C2 168.1(4) . .
O15 Ag5 O13 87.9(3) . 2_445
C2 Ag5 O13 96.7(3) . 2_445
O15 Ag5 C1 157.7(3) . .
C2 Ag5 C1 28.4(3) . .
O13 Ag5 C1 108.5(3) 2_445 .
O15 Ag5 Ag3 124.3(3) . 2_445
C2 Ag5 Ag3 46.6(2) . 2_445
O13 Ag5 Ag3 79.66(18) 2_445 2_445
C1 Ag5 Ag3 74.9(2) . 2_445
O15 Ag5 Ag4 78.5(2) . .
C2 Ag5 Ag4 101.4(2) . .
O13 Ag5 Ag4 152.50(18) 2_445 .
C1 Ag5 Ag4 80.2(2) . .
Ag3 Ag5 Ag4 127.71(3) 2_445 .
O15 Ag5 Ag1 118.4(3) . .
C2 Ag5 Ag1 70.3(2) . .
O13 Ag5 Ag1 110.47(18) 2_445 .
C1 Ag5 Ag1 42.2(2) . .
Ag3 Ag5 Ag1 116.81(3) 2_445 .
Ag4 Ag5 Ag1 58.17(2) . .
O15 Ag5 Ag6 142.7(2) . 2_445
C2 Ag5 Ag6 47.6(2) . 2_445
O13 Ag5 Ag6 61.52(18) 2_445 2_445
C1 Ag5 Ag6 47.4(2) . 2_445
Ag3 Ag5 Ag6 73.44(3) 2_445 2_445
Ag4 Ag5 Ag6 118.70(3) . 2_445
Ag1 Ag5 Ag6 61.32(2) . 2_445
O15 Ag5 Ag6 124.2(2) . .
C2 Ag5 Ag6 47.4(2) . .
O13 Ag5 Ag6 140.44(18) 2_445 .
C1 Ag5 Ag6 49.9(2) . .
Ag3 Ag5 Ag6 63.61(3) 2_445 .
Ag4 Ag5 Ag6 65.09(2) . .
Ag1 Ag5 Ag6 76.47(3) . .
Ag6 Ag5 Ag6 92.75(2) 2_445 .
C2 Ag6 C2 122.83(8) . 2_455
C2 Ag6 C1 142.4(3) . 2_455
C2 Ag6 C1 29.1(3) 2_455 2_455
C2 Ag6 O21 118.6(3) . .
C2 Ag6 O21 115.6(3) 2_455 .
C1 Ag6 O21 87.9(3) 2_455 .
C2 Ag6 O14 88.9(3) . .
C2 Ag6 O14 122.5(3) 2_455 .
C1 Ag6 O14 125.7(3) 2_455 .
O21 Ag6 O14 74.2(2) . .
C2 Ag6 C1 28.3(3) . .
C2 Ag6 C1 98.1(3) 2_455 .
C1 Ag6 C1 124.30(12) 2_455 .
O21 Ag6 C1 145.9(3) . .
O14 Ag6 C1 92.1(3) . .
C2 Ag6 Ag1 165.1(2) . 2_455
C2 Ag6 Ag1 65.4(2) 2_455 2_455
C1 Ag6 Ag1 40.0(2) 2_455 2_455
O21 Ag6 Ag1 50.49(16) . 2_455
O14 Ag6 Ag1 96.42(16) . 2_455
C1 Ag6 Ag1 163.5(2) . 2_455
C2 Ag6 Ag5 138.6(2) . 2_455
C2 Ag6 Ag5 43.2(2) 2_455 2_455
C1 Ag6 Ag5 50.8(2) 2_455 2_455
O21 Ag6 Ag5 96.88(16) . 2_455
O14 Ag6 Ag5 80.45(16) . 2_455
C1 Ag6 Ag5 111.7(2) . 2_455
Ag1 Ag6 Ag5 56.33(2) 2_455 2_455
C2 Ag6 Ag5 43.2(2) . .
C2 Ag6 Ag5 95.3(2) 2_455 .
C1 Ag6 Ag5 102.1(2) 2_455 .
O21 Ag6 Ag5 118.11(17) . .
O14 Ag6 Ag5 131.75(16) . .
C1 Ag6 Ag5 50.3(2) . .
Ag1 Ag6 Ag5 128.34(3) 2_455 .
Ag5 Ag6 Ag5 136.20(3) 2_455 .
C2 Ag6 Ag3 40.7(2) . 2_445
C2 Ag6 Ag3 147.5(2) 2_455 2_445
C1 Ag6 Ag3 138.7(2) 2_455 2_445
O21 Ag6 Ag3 79.53(16) . 2_445
O14 Ag6 Ag3 88.56(16) . 2_445
C1 Ag6 Ag3 68.9(2) . 2_445
Ag1 Ag6 Ag3 125.25(3) 2_455 2_445
Ag5 Ag6 Ag3 169.01(3) 2_455 2_445
Ag5 Ag6 Ag3 53.15(2) . 2_445
N4 Ag7 O21 159.8(4) 4_575 .
N4 Ag7 O14 118.1(4) 4_575 .
O21 Ag7 O14 81.2(3) . .
N2 Ag8 O22 163.3(5) 3_576 .
N3 Ag9 O23 143.0(5) 3_575 .
N3 Ag9 O11 131.5(4) 3_575 2_545
O23 Ag9 O11 85.5(3) . 2_545
N1 Ag10 O24 154.5(4) 4_676 .
N1 Ag10 O19 118.8(4) 4_676 .
O24 Ag10 O19 74.8(3) . .
O17 Ag11 C4 174.5(4) . 2_545
O17 Ag11 O20 91.1(3) . 2_545
C4 Ag11 O20 93.0(3) 2_545 2_545
O17 Ag11 C3 153.1(3) . 2_545
C4 Ag11 C3 28.9(3) 2_545 2_545
O20 Ag11 C3 99.8(3) 2_545 2_545
O17 Ag11 Ag13 133.7(3) . 2_545
C4 Ag11 Ag13 43.3(2) 2_545 2_545
O20 Ag11 Ag13 84.19(18) 2_545 2_545
C3 Ag11 Ag13 72.2(2) 2_545 2_545
O17 Ag11 Ag15 125.8(2) . .
C4 Ag11 Ag15 49.8(2) 2_545 .
O20 Ag11 Ag15 142.68(19) 2_545 .
C3 Ag11 Ag15 50.4(2) 2_545 .
Ag13 Ag11 Ag15 66.70(3) 2_545 .
O17 Ag11 Ag16 113.0(3) . .
C4 Ag11 Ag16 70.2(2) 2_545 .
O20 Ag11 Ag16 96.19(19) 2_545 .
C3 Ag11 Ag16 41.8(2) 2_545 .
Ag13 Ag11 Ag16 113.24(3) 2_545 .
Ag15 Ag11 Ag16 75.97(3) . .
O17 Ag11 Ag12 76.3(2) . .
C4 Ag11 Ag12 102.8(2) 2_545 .
O20 Ag11 Ag12 138.80(18) 2_545 .
C3 Ag11 Ag12 79.4(2) 2_545 .
Ag13 Ag11 Ag12 132.40(3) 2_545 .
Ag15 Ag11 Ag12 65.73(2) . .
Ag16 Ag11 Ag12 55.96(2) . .
O7 Ag12 C4 153.8(4) . .
O7 Ag12 O18 94.8(3) . .
C4 Ag12 O18 111.0(3) . .
O7 Ag12 Ag13 105.5(3) . .
C4 Ag12 Ag13 48.5(3) . .
O18 Ag12 Ag13 159.42(18) . .
O7 Ag12 Ag16 73.1(2) . .
C4 Ag12 Ag16 93.6(2) . .
O18 Ag12 Ag16 127.2(2) . .
Ag13 Ag12 Ag16 63.90(3) . .
O7 Ag12 Ag11 90.4(2) . .
C4 Ag12 Ag11 103.1(2) . .
O18 Ag12 Ag11 67.6(2) . .
Ag13 Ag12 Ag11 114.65(3) . .
Ag16 Ag12 Ag11 61.50(3) . .
C4 Ag13 O10 154.5(4) . .
C4 Ag13 O11 108.7(3) . .
O10 Ag13 O11 95.3(3) . .
C4 Ag13 Ag12 51.3(3) . .
O10 Ag13 Ag12 104.6(3) . .
O11 Ag13 Ag12 160.0(2) . .
C4 Ag13 Ag14 87.5(2) . .
O10 Ag13 Ag14 105.8(3) . .
O11 Ag13 Ag14 78.8(2) . .
Ag12 Ag13 Ag14 97.39(3) . .
C4 Ag13 Ag16 92.8(2) . .
O10 Ag13 Ag16 78.5(2) . .
O11 Ag13 Ag16 127.3(2) . .
Ag12 Ag13 Ag16 60.45(3) . .
Ag14 Ag13 Ag16 54.06(2) . .
C4 Ag13 Ag11 48.5(3) . 2
O10 Ag13 Ag11 153.3(3) . 2
O11 Ag13 Ag11 60.4(2) . 2
Ag12 Ag13 Ag11 99.70(3) . 2
Ag14 Ag13 Ag11 81.54(3) . 2
Ag16 Ag13 Ag11 123.98(3) . 2
O12 Ag14 C3 163.2(4) . 2_545
O12 Ag14 O20 79.4(3) . .
C3 Ag14 O20 112.4(3) 2_545 .
O12 Ag14 Ag16 115.0(3) . .
C3 Ag14 Ag16 48.2(2) 2_545 .
O20 Ag14 Ag16 136.70(19) . .
O12 Ag14 Ag13 74.3(3) . .
C3 Ag14 Ag13 94.5(2) 2_545 .
O20 Ag14 Ag13 84.64(17) . .
Ag16 Ag14 Ag13 63.19(3) . .
O12 Ag14 Ag15 134.8(2) . .
C3 Ag14 Ag15 50.8(2) 2_545 .
O20 Ag14 Ag15 63.45(19) . .
Ag16 Ag14 Ag15 80.92(3) . .
Ag13 Ag14 Ag15 77.38(3) . .
O24 Ag15 C3 101.9(3) . .
O24 Ag15 C4 100.3(3) . 2_545
C3 Ag15 C4 149.9(3) . 2_545
O24 Ag15 O19 71.8(3) . .
C3 Ag15 O19 118.2(3) . .
C4 Ag15 O19 88.0(3) 2_545 .
O24 Ag15 C3 128.8(3) . 2_545
C3 Ag15 C3 125.74(9) . 2_545
C4 Ag15 C3 28.6(3) 2_545 2_545
O19 Ag15 C3 97.2(3) . 2_545
O24 Ag15 C4 130.5(3) . .
C3 Ag15 C4 28.6(3) . .
C4 Ag15 C4 125.96(11) 2_545 .
O19 Ag15 C4 121.0(3) . .
C3 Ag15 C4 98.6(3) 2_545 .
O24 Ag15 Ag16 63.1(2) . 2
C3 Ag15 Ag16 42.6(2) . 2
C4 Ag15 Ag16 163.2(2) 2_545 2
O19 Ag15 Ag16 88.65(17) . 2
C3 Ag15 Ag16 167.9(2) 2_545 2
C4 Ag15 Ag16 69.4(2) . 2
O24 Ag15 Ag11 102.0(2) . .
C3 Ag15 Ag11 107.6(2) . .
C4 Ag15 Ag11 47.5(2) 2_545 .
O19 Ag15 Ag11 134.14(17) . .
C3 Ag15 Ag11 50.5(2) 2_545 .
C4 Ag15 Ag11 98.0(2) . .
Ag16 Ag15 Ag11 130.19(3) 2 .
O24 Ag15 Ag14 143.5(2) . .
C3 Ag15 Ag14 105.7(2) . .
C4 Ag15 Ag14 65.3(2) 2_545 .
O19 Ag15 Ag14 74.28(17) . .
C3 Ag15 Ag14 43.8(2) 2_545 .
C4 Ag15 Ag14 79.3(2) . .
Ag16 Ag15 Ag14 129.22(3) 2 .
Ag11 Ag15 Ag14 92.04(3) . .
C3 Ag16 O9 157.0(3) 2_545 .
C3 Ag16 O8 119.5(3) 2_545 .
O9 Ag16 O8 80.6(3) . .
C3 Ag16 Ag14 51.4(3) 2_545 .
O9 Ag16 Ag14 107.7(2) . .
O8 Ag16 Ag14 170.5(2) . .
C3 Ag16 Ag12 90.4(2) 2_545 .
O9 Ag16 Ag12 104.2(2) . .
O8 Ag16 Ag12 81.70(19) . .
Ag14 Ag16 Ag12 100.22(3) . .
C3 Ag16 Ag13 96.3(3) 2_545 .
O9 Ag16 Ag13 78.3(2) . .
O8 Ag16 Ag13 124.70(19) . .
Ag14 Ag16 Ag13 62.76(3) . .
Ag12 Ag16 Ag13 55.64(2) . .
C3 Ag16 Ag15 49.9(2) 2_545 2_545
O9 Ag16 Ag15 123.6(2) . 2_545
O8 Ag16 Ag15 93.1(2) . 2_545
Ag14 Ag16 Ag15 78.53(3) . 2_545
Ag12 Ag16 Ag15 130.40(3) . 2_545
Ag13 Ag16 Ag15 140.50(3) . 2_545
C3 Ag16 Ag11 51.6(3) 2_545 .
O9 Ag16 Ag11 151.3(2) . .
O8 Ag16 Ag11 72.5(2) . .
Ag14 Ag16 Ag11 99.94(3) . .
Ag12 Ag16 Ag11 62.54(3) . .
Ag13 Ag16 Ag11 108.77(3) . .
Ag15 Ag16 Ag11 68.82(2) 2_545 .
C2 C1 Ag1 141.8(8) . .
C2 C1 Ag2 136.7(8) . .
Ag1 C1 Ag2 81.5(4) . .
C2 C1 Ag6 74.5(6) . 2_445
Ag1 C1 Ag6 91.3(3) . 2_445
Ag2 C1 Ag6 115.7(4) . 2_445
C2 C1 Ag6 69.8(6) . .
Ag1 C1 Ag6 116.0(4) . .
Ag2 C1 Ag6 92.1(3) . .
Ag6 C1 Ag6 144.3(4) 2_445 .
C2 C1 Ag5 61.1(6) . .
Ag1 C1 Ag5 82.2(3) . .
Ag2 C1 Ag5 156.2(5) . .
Ag6 C1 Ag5 81.8(3) 2_445 .
Ag6 C1 Ag5 79.8(3) . .
C1 C2 Ag3 172.0(8) . 2_445
C1 C2 Ag5 90.5(7) . .
Ag3 C2 Ag5 84.0(3) 2_445 .
C1 C2 Ag4 103.2(7) . 2_445
Ag3 C2 Ag4 82.5(3) 2_445 2_445
Ag5 C2 Ag4 166.2(5) . 2_445
C1 C2 Ag6 81.9(6) . .
Ag3 C2 Ag6 92.1(3) 2_445 .
Ag5 C2 Ag6 89.4(3) . .
Ag4 C2 Ag6 93.4(3) 2_445 .
C1 C2 Ag6 76.4(6) . 2_445
Ag3 C2 Ag6 109.3(4) 2_445 2_445
Ag5 C2 Ag6 89.2(3) . 2_445
Ag4 C2 Ag6 93.1(3) 2_445 2_445
Ag6 C2 Ag6 158.2(5) . 2_445
C4 C3 Ag16 152.6(8) . 2
C4 C3 Ag14 126.8(8) . 2
Ag16 C3 Ag14 80.5(3) 2 2
C4 C3 Ag15 81.2(6) . .
Ag16 C3 Ag15 87.5(3) 2 .
Ag14 C3 Ag15 109.2(4) 2 .
C4 C3 Ag15 73.7(6) . 2
Ag16 C3 Ag15 115.8(4) 2 2
Ag14 C3 Ag15 85.3(3) 2 2
Ag15 C3 Ag15 154.8(4) . 2
C4 C3 Ag11 69.3(6) . 2
Ag16 C3 Ag11 86.7(3) 2 2
Ag14 C3 Ag11 153.1(4) 2 2
Ag15 C3 Ag11 93.6(3) . 2
Ag15 C3 Ag11 79.1(3) 2 2
C3 C4 Ag13 169.4(8) . .
C3 C4 Ag12 109.7(8) . .
Ag13 C4 Ag12 80.2(3) . .
C3 C4 Ag11 81.7(7) . 2
Ag13 C4 Ag11 88.2(4) . 2
Ag12 C4 Ag11 168.2(5) . 2
C3 C4 Ag15 77.8(6) . 2
Ag13 C4 Ag15 97.8(4) . 2
Ag12 C4 Ag15 96.3(3) . 2
Ag11 C4 Ag15 82.7(3) 2 2
C3 C4 Ag15 70.2(6) . .
Ag13 C4 Ag15 114.0(4) . .
Ag12 C4 Ag15 93.1(3) . .
Ag11 C4 Ag15 94.0(3) 2 .
Ag15 C4 Ag15 147.9(4) 2 .
O2 C5 O1 129.3(10) . .
O2 C5 C6 114.7(10) . .
O1 C5 C6 115.9(10) . .
F2 C6 F3 107.0(11) . .
F2 C6 F1 106.6(12) . .
F3 C6 F1 103.7(11) . .
F2 C6 C5 115.0(11) . .
F3 C6 C5 114.8(10) . .
F1 C6 C5 109.0(11) . .
O4 C7 O3 130.3(10) . .
O4 C7 C8 113.3(9) . .
O3 C7 C8 116.4(9) . .
F5 C8 F4 106.8(11) . .
F5 C8 F6 108.5(11) . .
F4 C8 F6 104.1(11) . .
F5 C8 C7 113.1(10) . .
F4 C8 C7 113.8(9) . .
F6 C8 C7 110.1(9) . .
O6 C9 O5 128.7(10) . .
O6 C9 C10 117.4(9) . .
O5 C9 C10 113.9(9) . .
F7 C10 F8 103.0(14) . .
F7 C10 F9 120.0(13) . .
F8 C10 F9 86.1(15) . .
F7 C10 F9' 91.0(17) . .
F8 C10 F9' 124.4(19) . .
F9 C10 F9' 42.5(14) . .
F7 C10 C9 117.2(10) . .
F8 C10 C9 113.4(11) . .
F9 C10 C9 112.1(12) . .
F9' C10 C9 106.4(15) . .
O7 C11 O8 128.7(10) . .
O7 C11 C12 113.7(10) . .
O8 C11 C12 117.6(10) . .
F12 C12 F11 125.1(15) . .
F12 C12 F10' 116(2) . .
F11 C12 F10' 56.4(19) . .
F12 C12 F11' 95.6(19) . .
F11 C12 F11' 43.3(13) . .
F10' C12 F11' 97(2) . .
F12 C12 F10 96.9(16) . .
F11 C12 F10 94.2(16) . .
F10' C12 F10 37.8(18) . .
F11' C12 F10 133.0(19) . .
F12 C12 C11 116.5(13) . .
F11 C12 C11 112.2(12) . .
F10' C12 C11 118(2) . .
F11' C12 C11 110.0(16) . .
F10 C12 C11 104.2(13) . .
O9 C13 O10 130.2(10) . .
O9 C13 C14 114.8(10) . .
O10 C13 C14 115.0(11) . .
F15 C14 F14 103.4(16) . .
F15 C14 F13 98.6(16) . .
F14 C14 F13 114.3(17) . .
F15 C14 C13 114.6(15) . .
F14 C14 C13 114.7(11) . .
F13 C14 C13 110.0(13) . .
O12 C15 O11 130.2(12) . .
O12 C15 C16 117.2(11) . .
O11 C15 C16 112.6(10) . .
F16 C16 F18 110.5(12) . .
F16 C16 F17 103.1(11) . .
F18 C16 F17 106.6(11) . .
F16 C16 C15 115.6(10) . .
F18 C16 C15 110.5(10) . .
F17 C16 C15 109.9(11) . .
O14 C17 O13 123.5(9) . .
O14 C17 C18 118.3(9) . .
O13 C17 C18 118.1(9) . .
C21 C18 C19 120.1(10) . .
C21 C18 C17 120.7(9) . .
C19 C18 C17 119.1(9) . .
C20 C19 C18 120.2(10) . .
C19 C20 C23 118.7(11) . .
C18 C21 C22 120.1(10) . .
C23 C22 C21 119.9(10) . .
C22 C23 C20 120.9(10) . .
C22 C23 C24 117.5(10) . .
C20 C23 C24 121.5(10) . .
N1 C24 C23 177.7(13) . .
O16 C25 O15 125.1(10) . .
O16 C25 C26 120.1(9) . .
O15 C25 C26 114.9(9) . .
C27 C26 C29 120.8(10) . .
C27 C26 C25 119.5(9) . .
C29 C26 C25 119.6(10) . .
C26 C27 C28 120.7(10) . .
C27 C28 C31 117.9(11) . .
C30 C29 C26 120.1(11) . .
C29 C30 C31 118.8(10) . .
C30 C31 C28 121.4(10) . .
C30 C31 C32 119.5(11) . .
C28 C31 C32 119.1(12) . .
N2 C32 C31 176.5(13) . .
O18 C33 O17 126.3(10) . .
O18 C33 C34 118.2(9) . .
O17 C33 C34 115.5(9) . .
C35 C34 C37 121.1(10) . .
C35 C34 C33 120.3(10) . .
C37 C34 C33 118.6(9) . .
C34 C35 C36 119.1(11) . .
C39 C36 C35 120.6(10) . .
C38 C37 C34 119.8(10) . .
C37 C38 C39 117.2(11) . .
C36 C39 C38 121.9(10) . .
C36 C39 C40 120.6(11) . .
C38 C39 C40 117.5(12) . .
N3 C40 C39 175.0(17) . .
O19 C41 O20 122.0(10) . .
O19 C41 C42 119.2(9) . .
O20 C41 C42 118.8(9) . .
C43 C42 C45 121.0(9) . .
C43 C42 C41 119.2(9) . .
C45 C42 C41 119.6(9) . .
C44 C43 C42 119.9(9) . .
C43 C44 C47 119.6(9) . .
C46 C45 C42 119.5(10) . .
C45 C46 C47 118.8(10) . .
C44 C47 C46 121.1(10) . .
C44 C47 C48 118.2(10) . .
C46 C47 C48 120.7(10) . .
N4 C48 C47 176.6(13) . .
O22 C49 O21 121.0(10) . .
O22 C49 C50 120.7(9) . .
O21 C49 C50 118.3(9) . .
C51 C50 C53 118.7(9) . .
C51 C50 C49 120.8(9) . .
C53 C50 C49 120.4(9) . .
C50 C51 C52 121.3(9) . .
C51 C52 C55 119.5(9) . .
C54 C53 C50 120.4(9) . .
C53 C54 C55 121.1(10) . .
C54 C55 C52 118.8(9) . .
C54 C55 C56 119.4(10) . .
C52 C55 C56 121.7(9) . .
O24 C56 O23 121.8(11) . .
O24 C56 C55 119.1(10) . .
O23 C56 C55 119.1(11) . .
C10 F8 F9 47.2(11) . .
F9' F9 C10 74(2) . .
F9' F9 F8 117(2) . .
C10 F9 F8 46.7(10) . .
F10' F10 C12 64(3) . .
F11' F11 F10' 127(3) . .
F11' F11 C12 71.0(19) . .
F10' F11 C12 62.5(19) . .
C24 N1 Ag10 155.2(10) . 4_575
C32 N2 Ag8 169.1(13) . 3_576
C40 N3 Ag9 172.5(13) . 3_575
C48 N4 Ag7 156.2(10) . 4_676
C5 O1 Ag3 126.8(7) . .
C5 O2 Ag2 119.9(7) . .
C7 O3 Ag3 122.2(7) . .
C7 O4 Ag1 124.5(7) . .
C9 O5 Ag4 127.7(7) . .
C9 O6 Ag1 108.9(7) . .
C11 O7 Ag12 130.8(8) . .
C11 O8 Ag16 109.5(7) . .
C13 O9 Ag16 126.0(7) . .
C13 O10 Ag13 126.2(8) . .
C15 O11 Ag13 111.4(7) . .
C15 O11 Ag9 127.2(7) . 2
Ag13 O11 Ag9 120.5(3) . 2
C15 O12 Ag14 126.6(8) . .
C17 O13 Ag5 119.1(6) . 2_455
C17 O13 Ag2 111.5(6) . .
Ag5 O13 Ag2 114.1(3) 2_455 .
C17 O14 Ag7 121.0(6) . .
C17 O14 Ag6 107.9(6) . .
Ag7 O14 Ag6 99.1(3) . .
C17 O14 Ag4 117.8(6) . 2_445
Ag7 O14 Ag4 115.4(3) . 2_445
Ag6 O14 Ag4 86.0(2) . 2_445
C25 O15 Ag5 119.8(7) . .
C25 O16 Ag4 110.8(7) . .
C25 O16 Ag2 162.8(8) . 2_455
Ag4 O16 Ag2 86.2(3) . 2_455
C33 O17 Ag11 119.7(7) . .
C33 O18 Ag12 116.4(7) . .
C41 O19 Ag10 120.2(6) . .
C41 O19 Ag15 109.4(6) . .
Ag10 O19 Ag15 100.4(3) . .
C41 O20 Ag11 124.8(6) . 2
C41 O20 Ag14 111.3(6) . .
Ag11 O20 Ag14 108.7(3) 2 .
C49 O21 Ag7 130.2(6) . .
C49 O21 Ag6 101.1(6) . .
Ag7 O21 Ag6 105.5(3) . .
C49 O21 Ag1 111.9(6) . 2_455
Ag7 O21 Ag1 113.3(3) . 2_455
Ag6 O21 Ag1 81.2(2) . 2_455
C49 O22 Ag8 125.4(7) . .
C56 O23 Ag9 120.4(8) . .
C56 O24 Ag10 139.7(7) . .
C56 O24 Ag15 109.6(7) . .
Ag10 O24 Ag15 108.8(3) . .

loop_
_geom_bond_atom_site_label_1
_geom_bond_atom_site_label_2
_geom_bond_distance
_geom_bond_site_symmetry_2
F9' F9 0.98(3) .
F9' C10 1.40(3) .
F11' F11 0.98(3) .
F11' C12 1.35(3) .
F10' F10 0.90(4) .
F10' F11 1.24(4) .
F10' C12 1.32(4) .
Ag1 C1 2.124(10) .
Ag1 O4 2.170(7) .
Ag1 O6 2.475(8) .
Ag1 O21 2.577(7) 2_445
Ag1 Ag2 2.7881(11) .
Ag1 Ag4 3.0164(10) .
Ag1 Ag3 3.0764(10) .
Ag1 Ag5 3.1320(12) .
Ag1 Ag6 3.3015(10) 2_445
Ag2 C1 2.150(10) .
Ag2 O2 2.182(8) .
Ag2 O13 2.500(8) .
Ag2 O16 2.570(8) 2_445
Ag2 Ag3 3.0613(11) .
Ag3 C2 2.183(10) 2_455
Ag3 O3 2.294(8) .
Ag3 O1 2.354(8) .
Ag3 Ag4 2.9510(11) .
Ag3 Ag5 2.9889(11) 2_455
Ag3 Ag6 3.3456(11) 2_455
Ag4 O5 2.226(8) .
Ag4 C2 2.293(10) 2_455
Ag4 O16 2.523(9) .
Ag4 O14 2.567(7) 2_455
Ag4 Ag5 3.0727(11) .
Ag5 O15 2.160(8) .
Ag5 C2 2.284(10) .
Ag5 O13 2.460(7) 2_445
Ag5 C1 2.609(10) .
Ag5 Ag3 2.9888(11) 2_445
Ag5 Ag6 3.3336(11) 2_445
Ag5 Ag6 3.3348(12) .
Ag6 C2 2.456(8) .
Ag6 C2 2.460(9) 2_455
Ag6 C1 2.481(9) 2_455
Ag6 O21 2.494(7) .
Ag6 O14 2.503(7) .
Ag6 C1 2.591(9) .
Ag6 Ag1 3.3015(10) 2_455
Ag6 Ag5 3.3335(11) 2_455
Ag6 Ag3 3.3456(11) 2_445
Ag7 N4 2.110(10) 4_575
Ag7 O21 2.206(7) .
Ag7 O14 2.417(7) .
Ag8 N2 2.075(11) 3_576
Ag8 O22 2.152(8) .
Ag9 N3 2.137(11) 3_575
Ag9 O23 2.191(9) .
Ag9 O11 2.526(9) 2_545
Ag10 N1 2.138(11) 4_676
Ag10 O24 2.255(8) .
Ag10 O19 2.427(7) .
Ag11 O17 2.178(8) .
Ag11 C4 2.358(10) 2_545
Ag11 O20 2.474(7) 2_545
Ag11 C3 2.494(10) 2_545
Ag11 Ag13 3.1491(12) 2_545
Ag11 Ag15 3.1756(11) .
Ag11 Ag16 3.1784(12) .
Ag11 Ag12 3.2094(12) .
Ag12 O7 2.214(8) .
Ag12 C4 2.251(10) .
Ag12 O18 2.389(8) .
Ag12 Ag13 2.8441(11) .
Ag12 Ag16 2.9971(10) .
Ag13 C4 2.162(10) .
Ag13 O10 2.187(8) .
Ag13 O11 2.462(8) .
Ag13 Ag14 3.0821(11) .
Ag13 Ag16 3.0939(10) .
Ag13 Ag11 3.1490(12) 2
Ag14 O12 2.215(8) .
Ag14 C3 2.223(10) 2_545
Ag14 O20 2.534(8) .
Ag14 Ag16 2.8068(11) .
Ag14 Ag15 3.2016(11) .
Ag15 O24 2.376(7) .
Ag15 C3 2.396(9) .
Ag15 C4 2.446(9) 2_545
Ag15 O19 2.477(8) .
Ag15 C3 2.491(9) 2_545
Ag15 C4 2.516(9) .
Ag15 Ag16 3.1301(10) 2
Ag16 C3 2.120(9) 2_545
Ag16 O9 2.199(8) .
Ag16 O8 2.392(8) .
Ag16 Ag15 3.1301(10) 2_545
C1 C2 1.241(14) .
C1 Ag6 2.481(9) 2_445
C2 Ag3 2.183(10) 2_445
C2 Ag4 2.293(10) 2_445
C2 Ag6 2.460(9) 2_445
C3 C4 1.219(14) .
C3 Ag16 2.120(9) 2
C3 Ag14 2.224(10) 2
C3 Ag15 2.491(9) 2
C3 Ag11 2.494(10) 2
C4 Ag11 2.358(10) 2
C4 Ag15 2.446(9) 2
C5 O2 1.248(14) .
C5 O1 1.255(13) .
C5 C6 1.512(15) .
C6 F2 1.311(15) .
C6 F3 1.330(14) .
C6 F1 1.350(18) .
C7 O4 1.223(12) .
C7 O3 1.254(12) .
C7 C8 1.554(15) .
C8 F5 1.284(14) .
C8 F4 1.323(13) .
C8 F6 1.334(15) .
C9 O6 1.241(12) .
C9 O5 1.257(12) .
C9 C10 1.526(15) .
C10 F7 1.281(15) .
C10 F8 1.287(19) .
C10 F9 1.299(19) .
C11 O7 1.232(13) .
C11 O8 1.263(14) .
C11 C12 1.550(16) .
C12 F12 1.204(18) .
C12 F11 1.306(18) .
C12 F10 1.44(3) .
C13 O9 1.212(14) .
C13 O10 1.229(14) .
C13 C14 1.554(16) .
C14 F15 1.25(2) .
C14 F14 1.252(17) .
C14 F13 1.26(2) .
C15 O12 1.200(14) .
C15 O11 1.291(14) .
C15 C16 1.557(17) .
C16 F16 1.307(13) .
C16 F18 1.310(16) .
C16 F17 1.324(17) .
C17 O14 1.262(12) .
C17 O13 1.273(13) .
C17 C18 1.496(13) .
C18 C21 1.369(14) .
C18 C19 1.426(14) .
C19 C20 1.384(17) .
C20 C23 1.406(15) .
C21 C22 1.398(15) .
C22 C23 1.389(15) .
C23 C24 1.423(15) .
C24 N1 1.161(15) .
C25 O16 1.254(13) .
C25 O15 1.262(13) .
C25 C26 1.528(14) .
C26 C27 1.379(15) .
C26 C29 1.385(15) .
C27 C28 1.394(16) .
C28 C31 1.404(17) .
C29 C30 1.385(16) .
C30 C31 1.401(18) .
C31 C32 1.418(16) .
C32 N2 1.165(16) .
C33 O18 1.232(12) .
C33 O17 1.241(13) .
C33 C34 1.523(14) .
C34 C35 1.378(15) .
C34 C37 1.404(16) .
C35 C36 1.392(16) .
C36 C39 1.349(18) .
C37 C38 1.402(16) .
C38 C39 1.426(17) .
C39 C40 1.435(16) .
C40 N3 1.124(16) .
C41 O19 1.281(12) .
C41 O20 1.290(13) .
C41 C42 1.479(14) .
C42 C43 1.395(13) .
C42 C45 1.397(15) .
C43 C44 1.366(15) .
C44 C47 1.396(15) .
C45 C46 1.387(15) .
C46 C47 1.406(14) .
C47 C48 1.448(15) .
C48 N4 1.131(15) .
C49 O22 1.252(12) .
C49 O21 1.255(12) .
C49 C50 1.499(14) .
C50 C51 1.379(14) .
C50 C53 1.425(14) .
C51 C52 1.405(14) .
C52 C55 1.417(15) .
C53 C54 1.377(14) .
C54 C55 1.400(14) .
C55 C56 1.503(15) .
C56 O24 1.244(14) .
C56 O23 1.249(14) .
F8 F9 1.77(3) .
N1 Ag10 2.137(11) 4_575
N2 Ag8 2.075(11) 3_576
N3 Ag9 2.137(11) 3_575
N4 Ag7 2.111(10) 4_676
O11 Ag9 2.526(9) 2
O13 Ag5 2.460(7) 2_455
O14 Ag4 2.567(7) 2_445
O16 Ag2 2.570(8) 2_455
O20 Ag11 2.474(7) 2
O21 Ag1 2.577(7) 2_455
